data_7154131
loop_
_publ_author_name
'Yagishita, Fumitoshi'
'Baba, Nozomi'
'Ueda, Yuki'
'Katabira, Satoshi'
'Kasashima, Yoshio'
'Mino, Takashi'
'Sakamoto, Masami'

_publ_section_title
;
 Diastereoselective photodimerization reactions of chromone-2-carboxamides
 to construct a C2-chiral scaffold.
;
_journal_issue 47
_journal_name_full 'Organic &amp; biomolecular chemistry'
_journal_page_first 9644
_journal_page_last 9649
_journal_paper_doi 10.1039/c4ob01827c
_journal_volume 12
_journal_year 2014
_chemical_absolute_configuration rm
_chemical_formula_sum 'C28 H26 N2 O10'
_chemical_formula_weight 550.51
_chemical_name_systematic 'Anti-HH photodimer of (S)-N-(1-methoxycarbonylethyl)-2-chromonecarboxamide'
_space_group_IT_number 19
_symmetry_cell_setting orthorhombic
_symmetry_space_group_name_Hall 'P 2ac 2ab'
_symmetry_space_group_name_H-M 'P 21 21 21'
_atom_sites_solution_hydrogens geom
_atom_sites_solution_primary direct
_atom_sites_solution_secondary difmap
_audit_creation_method SHELXL-97
_cell_angle_alpha 90.00
_cell_angle_beta 90.00
_cell_angle_gamma 90.00
_cell_formula_units_Z 4
_cell_length_a 8.021(3)
_cell_length_b 15.273(5)
_cell_length_c 21.484(7)
_cell_measurement_reflns_used 2736
_cell_measurement_temperature 173
_cell_measurement_theta_max 21.67
_cell_measurement_theta_min 2.32
_cell_volume 2631.9(16)
_computing_cell_refinement 'Bruker SAINT'
_computing_data_collection 'Bruker APEX2'
_computing_data_reduction 'Bruker SAINT'
_computing_molecular_graphics 'Bruker SHELXTL'
_computing_publication_material 'Bruker SHELXTL'
_computing_structure_refinement 'SHELXL-97 (Sheldrick, 2008)'
_computing_structure_solution 'SHELXS-97 (Sheldrick, 2008)'
_diffrn_ambient_temperature 173
_diffrn_detector_area_resol_mean 8.333
_diffrn_measured_fraction_theta_full 0.999
_diffrn_measured_fraction_theta_max 0.986
_diffrn_measurement_device_type 'Bruker APEX-II CCD'
_diffrn_measurement_method '\f and \w scans'
_diffrn_radiation_monochromator graphite
_diffrn_radiation_source 'fine-focus sealed tube'
_diffrn_radiation_type MoK\a
_diffrn_radiation_wavelength 0.71073
_diffrn_reflns_av_R_equivalents 0.0502
_diffrn_reflns_av_sigmaI/netI 0.0644
_diffrn_reflns_limit_h_max 10
_diffrn_reflns_limit_h_min -10
_diffrn_reflns_limit_k_max 19
_diffrn_reflns_limit_k_min -18
_diffrn_reflns_limit_l_max 20
_diffrn_reflns_limit_l_min -27
_diffrn_reflns_number 14840
_diffrn_reflns_theta_full 25.50
_diffrn_reflns_theta_max 27.61
_diffrn_reflns_theta_min 1.64
_exptl_absorpt_coefficient_mu 0.107
_exptl_absorpt_correction_T_max 0.9894
_exptl_absorpt_correction_T_min 0.9687
_exptl_absorpt_correction_type empirical
_exptl_absorpt_process_details 'SADABS Sheldrick 1996'
_exptl_crystal_colour colourless
_exptl_crystal_density_diffrn 1.389
_exptl_crystal_density_method 'not measured'
_exptl_crystal_description prismatic
_exptl_crystal_F_000 1152
_exptl_crystal_recrystallization_method 'Re-crystallisation from solvent: CHCl3/hexane'
_exptl_crystal_size_max 0.30
_exptl_crystal_size_mid 0.20
_exptl_crystal_size_min 0.10
_refine_diff_density_max 0.646
_refine_diff_density_min -0.350
_refine_diff_density_rms 0.064
_refine_ls_abs_structure_details 'Flack H D (1983), Acta Cryst. A39, 876-881'
_refine_ls_abs_structure_Flack 0.3(12)
_refine_ls_extinction_method none
_refine_ls_goodness_of_fit_ref 0.896
_refine_ls_hydrogen_treatment constr
_refine_ls_matrix_type full
_refine_ls_number_parameters 365
_refine_ls_number_reflns 5909
_refine_ls_number_restraints 0
_refine_ls_restrained_S_all 0.896
_refine_ls_R_factor_all 0.0761
_refine_ls_R_factor_gt 0.0535
_refine_ls_shift/su_max 0.000
_refine_ls_shift/su_mean 0.000
_refine_ls_structure_factor_coef Fsqd
_refine_ls_weighting_details 'calc w=1/[\s^2^(Fo^2^)+(0.1000P)^2^+0.4661P] where P=(Fo^2^+2Fc^2^)/3'
_refine_ls_weighting_scheme calc
_refine_ls_wR_factor_gt 0.1372
_refine_ls_wR_factor_ref 0.1564
_reflns_number_gt 4432
_reflns_number_total 5909
_reflns_threshold_expression >2sigma(I)
_cod_data_source_file c4ob01827c2.cif
_cod_data_source_block saka426_p212121
_cod_depositor_comments
;
The following automatic conversions were performed:

'_symmetry_cell_setting' value 'Orthorhombic' changed to
'orthorhombic' according to
/usr/data/users/saulius/crontab/automatic-downloads/rss-feeds/RSC/lib/dictionaries/cif_core.dic
dictionary named 'cif_core.dic' version 2.4.2 from 2011-04-26.

Automatic conversion script
Id: cif_fix_values 2827 2014-09-09 07:05:25Z andrius 

 Adding full bibliography for 7154126--7154132.cif.
;
_cod_original_cell_volume 2631.9(15)
_cod_original_sg_symbol_H-M P2(1)2(1)2(1)
_cod_database_code 7154131

loop_
_symmetry_equiv_pos_as_xyz
'x, y, z'
'-x+1/2, -y, z+1/2'
'-x, y+1/2, -z+1/2'
'x+1/2, -y+1/2, -z'

loop_
_atom_site_label
_atom_site_type_symbol
_atom_site_fract_x
_atom_site_fract_y
_atom_site_fract_z
_atom_site_U_iso_or_equiv
_atom_site_adp_type
_atom_site_occupancy
_atom_site_symmetry_multiplicity
_atom_site_calc_flag
_atom_site_refinement_flags
C1 C 0.5352(3) 0.12341(17) 0.87067(12) 0.0288(5) Uani 1 1 d .
C2 C 0.6970(3) 0.12735(17) 0.96529(12) 0.0298(5) Uani 1 1 d .
C3 C 0.8564(3) 0.12893(19) 0.99090(13) 0.0340(6) Uani 1 1 d .
H3 H 0.9518 0.1256 0.9648 0.041 Uiso 1 1 calc R
C4 C 0.8740(4) 0.1354(2) 1.05411(14) 0.0386(7) Uani 1 1 d .
H4 H 0.9827 0.1351 1.0717 0.046 Uiso 1 1 calc R
C5 C 0.7364(4) 0.1424(2) 1.09302(14) 0.0408(7) Uani 1 1 d .
H5 H 0.7509 0.1475 1.1368 0.049 Uiso 1 1 calc R
C6 C 0.5797(4) 0.14173(19) 1.06772(13) 0.0358(6) Uani 1 1 d .
H6 H 0.4852 0.1468 1.0942 0.043 Uiso 1 1 calc R
C7 C 0.5568(3) 0.13374(17) 1.00321(13) 0.0312(6) Uani 1 1 d .
C8 C 0.3879(3) 0.12769(19) 0.97703(13) 0.0337(6) Uani 1 1 d .
C9 C 0.3734(3) 0.13844(18) 0.90798(12) 0.0289(5) Uani 1 1 d .
H9 H 0.3221 0.1962 0.8972 0.035 Uiso 1 1 calc R
C10 C 0.2884(3) 0.06350(18) 0.87210(13) 0.0313(6) Uani 1 1 d .
H10 H 0.2376 0.0195 0.9009 0.038 Uiso 1 1 calc R
C11 C 0.1676(3) 0.09137(18) 0.82193(15) 0.0352(6) Uani 1 1 d .
C12 C 0.2004(4) 0.05673(18) 0.75936(14) 0.0377(7) Uani 1 1 d .
C13 C 0.0761(4) 0.0615(2) 0.71311(16) 0.0484(8) Uani 1 1 d .
H13 H -0.0301 0.0853 0.7229 0.058 Uiso 1 1 calc R
C14 C 0.1081(5) 0.0318(2) 0.65421(17) 0.0554(10) Uani 1 1 d .
H14 H 0.0233 0.0346 0.6234 0.067 Uiso 1 1 calc R
C15 C 0.2633(6) -0.0022(2) 0.63918(16) 0.0536(9) Uani 1 1 d .
H15 H 0.2848 -0.0222 0.5981 0.064 Uiso 1 1 calc R
C16 C 0.3868(5) -0.0071(2) 0.68393(14) 0.0450(7) Uani 1 1 d .
H16 H 0.4936 -0.0298 0.6737 0.054 Uiso 1 1 calc R
C17 C 0.3535(4) 0.02121(18) 0.74364(13) 0.0361(6) Uani 1 1 d .
C18 C 0.4609(3) 0.03339(17) 0.84826(12) 0.0304(6) Uani 1 1 d .
C19 C 0.5322(3) -0.03962(17) 0.88848(14) 0.0320(6) Uani 1 1 d .
C20 C 0.7308(4) -0.15922(18) 0.89631(14) 0.0375(7) Uani 1 1 d .
H20 H 0.6677 -0.1732 0.9352 0.045 Uiso 1 1 calc R
C21 C 0.7574(4) -0.2430(2) 0.85972(18) 0.0500(8) Uani 1 1 d .
H21A H 0.8114 -0.2293 0.8200 0.075 Uiso 1 1 calc R
H21B H 0.6494 -0.2710 0.8518 0.075 Uiso 1 1 calc R
H21C H 0.8284 -0.2829 0.8837 0.075 Uiso 1 1 calc R
C22 C 0.8972(4) -0.11824(18) 0.91398(14) 0.0379(7) Uani 1 1 d .
C23 C 1.1182(5) -0.1234(3) 0.98567(18) 0.0740(13) Uani 1 1 d .
H23A H 1.1101 -0.0608 0.9953 0.111 Uiso 1 1 calc R
H23B H 1.1998 -0.1323 0.9523 0.111 Uiso 1 1 calc R
H23C H 1.1537 -0.1554 1.0229 0.111 Uiso 1 1 calc R
C24 C 0.5521(3) 0.18836(17) 0.81669(12) 0.0296(6) Uani 1 1 d .
C25 C 0.7353(4) 0.27489(19) 0.75219(13) 0.0349(6) Uani 1 1 d .
H25 H 0.6509 0.3224 0.7581 0.042 Uiso 1 1 calc R
C26 C 0.9058(4) 0.3167(2) 0.75956(16) 0.0448(7) Uani 1 1 d .
H26A H 0.9913 0.2709 0.7607 0.067 Uiso 1 1 calc R
H26B H 0.9091 0.3502 0.7984 0.067 Uiso 1 1 calc R
H26C H 0.9271 0.3559 0.7243 0.067 Uiso 1 1 calc R
C27 C 0.7154(4) 0.2416(3) 0.68733(17) 0.0576(10) Uani 1 1 d .
C28 C 0.7072(7) 0.1365(5) 0.6117(2) 0.109(2) Uani 1 1 d .
H28A H 0.7728 0.1798 0.5887 0.163 Uiso 1 1 calc R
H28B H 0.5911 0.1384 0.5976 0.163 Uiso 1 1 calc R
H28C H 0.7530 0.0779 0.6043 0.163 Uiso 1 1 calc R
N1 N 0.6363(3) -0.09555(15) 0.86035(12) 0.0384(6) Uani 1 1 d .
H1 H 0.6478 -0.0938 0.8196 0.046 Uiso 1 1 calc R
N2 N 0.7075(3) 0.21115(15) 0.80090(11) 0.0338(5) Uani 1 1 d .
H2 H 0.7930 0.1873 0.8202 0.041 Uiso 1 1 calc R
O1 O 0.6903(2) 0.11681(13) 0.90212(8) 0.0317(4) Uani 1 1 d .
O2 O 0.2638(2) 0.11762(17) 1.00900(10) 0.0469(6) Uani 1 1 d .
O3 O 0.4858(2) 0.01379(14) 0.78455(9) 0.0379(5) Uani 1 1 d .
O4 O 0.0497(2) 0.13834(14) 0.83468(11) 0.0453(5) Uani 1 1 d .
O5 O 0.4968(3) -0.04304(13) 0.94385(9) 0.0382(5) Uani 1 1 d .
O6 O 0.9678(3) -0.06324(15) 0.88463(12) 0.0544(6) Uani 1 1 d .
O7 O 0.9584(3) -0.15516(17) 0.96585(11) 0.0577(7) Uani 1 1 d .
O8 O 0.4270(2) 0.21624(13) 0.79118(9) 0.0380(5) Uani 1 1 d .
O9 O 0.7144(3) 0.1568(2) 0.68021(12) 0.0628(7) Uani 1 1 d .
O10 O 0.7038(5) 0.2924(3) 0.64376(13) 0.0950(11) Uani 1 1 d .

loop_
_atom_site_aniso_label
_atom_site_aniso_U_11
_atom_site_aniso_U_22
_atom_site_aniso_U_33
_atom_site_aniso_U_23
_atom_site_aniso_U_13
_atom_site_aniso_U_12
C1 0.0206(12) 0.0337(13) 0.0322(14) 0.0017(11) -0.0004(10) 0.0027(11)
C2 0.0293(13) 0.0301(13) 0.0300(13) 0.0039(11) 0.0002(11) 0.0007(11)
C3 0.0261(13) 0.0405(15) 0.0354(15) 0.0042(13) -0.0001(11) 0.0028(12)
C4 0.0339(15) 0.0429(16) 0.0390(16) 0.0001(13) -0.0072(12) -0.0013(13)
C5 0.0449(17) 0.0445(17) 0.0329(15) -0.0039(12) -0.0040(13) -0.0063(14)
C6 0.0375(14) 0.0388(15) 0.0310(14) -0.0017(12) 0.0056(12) -0.0062(13)
C7 0.0285(13) 0.0308(13) 0.0342(14) 0.0025(11) 0.0041(11) 0.0001(11)
C8 0.0275(14) 0.0382(15) 0.0354(15) 0.0033(12) 0.0042(11) 0.0009(12)
C9 0.0210(12) 0.0333(13) 0.0323(14) 0.0067(11) 0.0000(10) 0.0016(10)
C10 0.0257(13) 0.0321(13) 0.0360(15) 0.0046(11) -0.0007(11) -0.0002(11)
C11 0.0251(13) 0.0304(14) 0.0500(17) 0.0071(12) -0.0040(12) -0.0016(11)
C12 0.0395(16) 0.0302(13) 0.0434(17) 0.0028(12) -0.0121(14) -0.0039(12)
C13 0.0508(19) 0.0355(15) 0.059(2) 0.0034(14) -0.0220(17) -0.0045(14)
C14 0.076(3) 0.0367(16) 0.053(2) -0.0015(15) -0.034(2) -0.0009(17)
C15 0.083(3) 0.0400(16) 0.0381(16) -0.0040(13) -0.0124(18) -0.0101(17)
C16 0.0551(19) 0.0397(16) 0.0401(17) 0.0008(13) -0.0063(15) -0.0062(15)
C17 0.0430(16) 0.0320(14) 0.0332(15) 0.0039(12) -0.0086(13) -0.0058(12)
C18 0.0276(13) 0.0347(13) 0.0288(14) -0.0001(11) 0.0029(11) 0.0006(11)
C19 0.0275(13) 0.0304(13) 0.0380(15) 0.0013(11) 0.0016(12) 0.0004(11)
C20 0.0370(15) 0.0330(14) 0.0426(16) 0.0066(12) 0.0118(13) 0.0115(12)
C21 0.0411(18) 0.0380(16) 0.071(2) -0.0032(16) 0.0055(17) 0.0062(14)
C22 0.0429(16) 0.0315(14) 0.0393(16) 0.0035(12) 0.0068(13) 0.0061(13)
C23 0.066(3) 0.105(3) 0.051(2) 0.017(2) -0.016(2) -0.017(3)
C24 0.0272(13) 0.0326(13) 0.0290(13) 0.0018(11) 0.0024(11) 0.0010(11)
C25 0.0344(14) 0.0381(14) 0.0323(14) 0.0084(11) 0.0074(12) 0.0032(12)
C26 0.0441(18) 0.0433(16) 0.0471(18) 0.0076(14) 0.0047(15) -0.0128(14)
C27 0.0281(16) 0.098(3) 0.0466(19) -0.004(2) -0.0005(14) 0.0075(18)
C28 0.086(4) 0.161(6) 0.079(3) -0.052(4) -0.001(3) -0.002(4)
N1 0.0377(13) 0.0379(13) 0.0396(13) 0.0085(11) 0.0075(11) 0.0093(11)
N2 0.0284(11) 0.0356(12) 0.0375(13) 0.0104(10) 0.0019(10) 0.0005(10)
O1 0.0211(8) 0.0479(11) 0.0260(9) 0.0068(8) 0.0002(7) 0.0027(8)
O2 0.0285(10) 0.0737(15) 0.0386(11) 0.0092(11) 0.0078(9) -0.0024(10)
O3 0.0365(11) 0.0458(11) 0.0313(10) -0.0022(8) -0.0025(9) 0.0033(9)
O4 0.0280(11) 0.0503(12) 0.0575(13) 0.0048(10) -0.0048(9) 0.0045(10)
O5 0.0422(11) 0.0375(11) 0.0349(11) 0.0051(8) 0.0029(9) 0.0079(9)
O6 0.0502(14) 0.0508(13) 0.0624(15) 0.0193(12) -0.0034(12) -0.0096(11)
O7 0.0538(14) 0.0714(16) 0.0479(13) 0.0224(12) -0.0030(12) -0.0095(12)
O8 0.0310(10) 0.0452(11) 0.0380(11) 0.0104(9) -0.0021(9) 0.0046(9)
O9 0.0581(15) 0.0800(19) 0.0503(14) -0.0188(13) -0.0090(12) 0.0139(14)
O10 0.117(3) 0.129(3) 0.0387(15) 0.0341(16) -0.0151(17) -0.011(2)

loop_
_atom_type_symbol
_atom_type_description
_atom_type_scat_dispersion_real
_atom_type_scat_dispersion_imag
_atom_type_scat_source
C C 0.0033 0.0016 'International Tables Vol C Tables 4.2.6.8 and 6.1.1.4'
H H 0.0000 0.0000 'International Tables Vol C Tables 4.2.6.8 and 6.1.1.4'
N N 0.0061 0.0033 'International Tables Vol C Tables 4.2.6.8 and 6.1.1.4'
O O 0.0106 0.0060 'International Tables Vol C Tables 4.2.6.8 and 6.1.1.4'

loop_
_geom_angle_atom_site_label_1
_geom_angle_atom_site_label_2
_geom_angle_atom_site_label_3
_geom_angle
O1 C1 C24 109.2(2)
O1 C1 C9 120.0(2)
C24 C1 C9 111.8(2)
O1 C1 C18 114.6(2)
C24 C1 C18 111.5(2)
C9 C1 C18 88.3(2)
O1 C2 C7 123.9(2)
O1 C2 C3 115.5(2)
C7 C2 C3 120.6(2)
C4 C3 C2 119.2(3)
C4 C3 H3 120.4
C2 C3 H3 120.4
C3 C4 C5 121.4(3)
C3 C4 H4 119.3
C5 C4 H4 119.3
C6 C5 C4 119.4(3)
C6 C5 H5 120.3
C4 C5 H5 120.3
C5 C6 C7 120.8(3)
C5 C6 H6 119.6
C7 C6 H6 119.6
C2 C7 C6 118.6(3)
C2 C7 C8 121.1(2)
C6 C7 C8 120.3(2)
O2 C8 C7 123.0(2)
O2 C8 C9 120.6(2)
C7 C8 C9 116.4(2)
C8 C9 C10 116.7(2)
C8 C9 C1 115.7(2)
C10 C9 C1 90.1(2)
C8 C9 H9 110.9
C10 C9 H9 110.9
C1 C9 H9 110.9
C11 C10 C9 115.6(2)
C11 C10 C18 114.9(2)
C9 C10 C18 89.5(2)
C11 C10 H10 111.7
C9 C10 H10 111.7
C18 C10 H10 111.7
O4 C11 C12 123.9(3)
O4 C11 C10 120.2(3)
C12 C11 C10 115.9(2)
C17 C12 C13 118.4(3)
C17 C12 C11 121.6(3)
C13 C12 C11 120.0(3)
C14 C13 C12 120.2(3)
C14 C13 H13 119.9
C12 C13 H13 119.9
C13 C14 C15 120.5(3)
C13 C14 H14 119.8
C15 C14 H14 119.8
C16 C15 C14 120.1(3)
C16 C15 H15 119.9
C14 C15 H15 119.9
C17 C16 C15 119.4(3)
C17 C16 H16 120.3
C15 C16 H16 120.3
C16 C17 O3 114.6(3)
C16 C17 C12 121.4(3)
O3 C17 C12 123.9(3)
O3 C18 C19 109.9(2)
O3 C18 C10 120.6(2)
C19 C18 C10 111.5(2)
O3 C18 C1 115.3(2)
C19 C18 C1 108.9(2)
C10 C18 C1 88.73(19)
O5 C19 N1 123.8(3)
O5 C19 C18 119.7(2)
N1 C19 C18 116.4(2)
N1 C20 C21 111.2(3)
N1 C20 C22 108.3(2)
C21 C20 C22 110.7(2)
N1 C20 H20 108.9
C21 C20 H20 108.9
C22 C20 H20 108.9
C20 C21 H21A 109.5
C20 C21 H21B 109.5
H21A C21 H21B 109.5
C20 C21 H21C 109.5
H21A C21 H21C 109.5
H21B C21 H21C 109.5
O6 C22 O7 124.1(3)
O6 C22 C20 125.0(3)
O7 C22 C20 110.8(3)
O7 C23 H23A 109.5
O7 C23 H23B 109.5
H23A C23 H23B 109.5
O7 C23 H23C 109.5
H23A C23 H23C 109.5
H23B C23 H23C 109.5
O8 C24 N2 124.2(2)
O8 C24 C1 119.6(2)
N2 C24 C1 116.3(2)
N2 C25 C27 115.5(3)
N2 C25 C26 110.3(2)
C27 C25 C26 109.7(3)
N2 C25 H25 107.0
C27 C25 H25 107.0
C26 C25 H25 107.0
C25 C26 H26A 109.5
C25 C26 H26B 109.5
H26A C26 H26B 109.5
C25 C26 H26C 109.5
H26A C26 H26C 109.5
H26B C26 H26C 109.5
O10 C27 O9 122.7(4)
O10 C27 C25 120.6(4)
O9 C27 C25 116.6(3)
O9 C28 H28A 109.5
O9 C28 H28B 109.5
H28A C28 H28B 109.5
O9 C28 H28C 109.5
H28A C28 H28C 109.5
H28B C28 H28C 109.5
C19 N1 C20 120.8(2)
C19 N1 H1 119.6
C20 N1 H1 119.6
C24 N2 C25 120.1(2)
C24 N2 H2 119.9
C25 N2 H2 119.9
C2 O1 C1 119.9(2)
C17 O3 C18 119.3(2)
C22 O7 C23 115.5(3)
C27 O9 C28 108.6(4)

loop_
_geom_bond_atom_site_label_1
_geom_bond_atom_site_label_2
_geom_bond_distance
C1 O1 1.419(3)
C1 C24 1.532(4)
C1 C9 1.543(3)
C1 C18 1.574(4)
C2 O1 1.368(3)
C2 C7 1.392(4)
C2 C3 1.392(4)
C3 C4 1.369(4)
C3 H3 0.9500
C4 C5 1.389(4)
C4 H4 0.9500
C5 C6 1.370(4)
C5 H5 0.9500
C6 C7 1.403(4)
C6 H6 0.9500
C7 C8 1.470(4)
C8 O2 1.219(3)
C8 C9 1.497(4)
C9 C10 1.539(4)
C9 H9 1.0000
C10 C11 1.511(4)
C10 C18 1.546(4)
C10 H10 1.0000
C11 O4 1.218(3)
C11 C12 1.469(4)
C12 C17 1.384(4)
C12 C13 1.410(4)
C13 C14 1.368(5)
C13 H13 0.9500
C14 C15 1.387(6)
C14 H14 0.9500
C15 C16 1.383(5)
C15 H15 0.9500
C16 C17 1.380(4)
C16 H16 0.9500
C17 O3 1.383(3)
C18 O3 1.415(3)
C18 C19 1.522(4)
C19 O5 1.224(3)
C19 N1 1.339(3)
C20 N1 1.455(4)
C20 C21 1.517(4)
C20 C22 1.522(4)
C20 H20 1.0000
C21 H21A 0.9800
C21 H21B 0.9800
C21 H21C 0.9800
C22 O6 1.193(3)
C22 O7 1.342(4)
C23 O7 1.435(5)
C23 H23A 0.9800
C23 H23B 0.9800
C23 H23C 0.9800
C24 O8 1.220(3)
C24 N2 1.338(3)
C25 N2 1.447(4)
C25 C27 1.492(5)
C25 C26 1.518(4)
C25 H25 1.0000
C26 H26A 0.9800
C26 H26B 0.9800
C26 H26C 0.9800
C27 O10 1.219(5)
C27 O9 1.305(5)
C28 O9 1.505(5)
C28 H28A 0.9800
C28 H28B 0.9800
C28 H28C 0.9800
N1 H1 0.8800
N2 H2 0.8800

loop_
_geom_torsion_atom_site_label_1
_geom_torsion_atom_site_label_2
_geom_torsion_atom_site_label_3
_geom_torsion_atom_site_label_4
_geom_torsion
O1 C2 C3 C4 -177.1(2)
C7 C2 C3 C4 1.1(4)
C2 C3 C4 C5 -1.5(5)
C3 C4 C5 C6 0.8(5)
C4 C5 C6 C7 0.3(4)
O1 C2 C7 C6 178.0(2)
C3 C2 C7 C6 0.0(4)
O1 C2 C7 C8 1.2(4)
C3 C2 C7 C8 -176.9(3)
C5 C6 C7 C2 -0.7(4)
C5 C6 C7 C8 176.2(3)
C2 C7 C8 O2 166.8(3)
C6 C7 C8 O2 -10.0(4)
C2 C7 C8 C9 -15.7(4)
C6 C7 C8 C9 167.5(2)
O2 C8 C9 C10 -58.5(4)
C7 C8 C9 C10 124.0(3)
O2 C8 C9 C1 -162.6(3)
C7 C8 C9 C1 19.8(4)
O1 C1 C9 C8 -11.5(4)
C24 C1 C9 C8 -141.3(2)
C18 C1 C9 C8 106.1(2)
O1 C1 C9 C10 -131.4(2)
C24 C1 C9 C10 98.7(2)
C18 C1 C9 C10 -13.86(19)
C8 C9 C10 C11 137.5(3)
C1 C9 C10 C11 -103.5(2)
C8 C9 C10 C18 -104.9(2)
C1 C9 C10 C18 14.11(19)
C9 C10 C11 O4 -57.0(4)
C18 C10 C11 O4 -159.2(3)
C9 C10 C11 C12 124.4(3)
C18 C10 C11 C12 22.2(4)
O4 C11 C12 C17 164.7(3)
C10 C11 C12 C17 -16.7(4)
O4 C11 C12 C13 -13.5(4)
C10 C11 C12 C13 165.1(3)
C17 C12 C13 C14 -0.3(4)
C11 C12 C13 C14 177.9(3)
C12 C13 C14 C15 -0.7(5)
C13 C14 C15 C16 0.6(5)
C14 C15 C16 C17 0.7(5)
C15 C16 C17 O3 -179.7(3)
C15 C16 C17 C12 -1.8(4)
C13 C12 C17 C16 1.6(4)
C11 C12 C17 C16 -176.6(3)
C13 C12 C17 O3 179.3(3)
C11 C12 C17 O3 1.1(4)
C11 C10 C18 O3 -14.6(4)
C9 C10 C18 O3 -132.8(2)
C11 C10 C18 C19 -145.8(2)
C9 C10 C18 C19 96.0(2)
C11 C10 C18 C1 104.3(2)
C9 C10 C18 C1 -13.83(19)
O1 C1 C18 O3 -100.1(3)
C24 C1 C18 O3 24.6(3)
C9 C1 C18 O3 137.4(2)
O1 C1 C18 C19 24.0(3)
C24 C1 C18 C19 148.7(2)
C9 C1 C18 C19 -98.5(2)
O1 C1 C18 C10 136.3(2)
C24 C1 C18 C10 -99.0(2)
C9 C1 C18 C10 13.80(19)
O3 C18 C19 O5 -166.7(2)
C10 C18 C19 O5 -30.2(3)
C1 C18 C19 O5 66.1(3)
O3 C18 C19 N1 15.4(3)
C10 C18 C19 N1 151.9(2)
C1 C18 C19 N1 -111.8(3)
N1 C20 C22 O6 -28.3(4)
C21 C20 C22 O6 93.8(4)
N1 C20 C22 O7 154.5(3)
C21 C20 C22 O7 -83.4(3)
O1 C1 C24 O8 -166.1(2)
C9 C1 C24 O8 -30.8(3)
C18 C1 C24 O8 66.3(3)
O1 C1 C24 N2 13.6(3)
C9 C1 C24 N2 148.9(2)
C18 C1 C24 N2 -114.0(3)
N2 C25 C27 O10 165.6(3)
C26 C25 C27 O10 -69.1(4)
N2 C25 C27 O9 -15.5(4)
C26 C25 C27 O9 109.8(3)
O5 C19 N1 C20 -7.3(4)
C18 C19 N1 C20 170.5(2)
C21 C20 N1 C19 147.4(3)
C22 C20 N1 C19 -90.8(3)
O8 C24 N2 C25 2.2(4)
C1 C24 N2 C25 -177.4(2)
C27 C25 N2 C24 -77.6(3)
C26 C25 N2 C24 157.3(3)
C7 C2 O1 C1 8.4(4)
C3 C2 O1 C1 -173.5(2)
C24 C1 O1 C2 128.3(2)
C9 C1 O1 C2 -2.7(4)
C18 C1 O1 C2 -105.8(3)
C16 C17 O3 C18 -174.3(2)
C12 C17 O3 C18 7.9(4)
C19 C18 O3 C17 131.4(2)
C10 C18 O3 C17 -0.5(4)
C1 C18 O3 C17 -105.0(3)
O6 C22 O7 C23 0.8(5)
C20 C22 O7 C23 178.0(3)
O10 C27 O9 C28 3.3(5)
C25 C27 O9 C28 -175.5(3)
